data_4330589
loop_
_publ_author_name
'Christopher J. Whiteoak'
'Blerina Gjoka'
'Eddy Martin'
'Marta Mart\'inez Belmonte'
'Eduardo C. Escudero-Ad\'an'
'Cristiano Zonta'
'Giulia Licini'
'Arjan W. Kleij'

_publ_section_title
;
 Reactivity Control in Iron(III) Amino Triphenolate Complexes: Comparison
 of Monomeric and Dimeric Complexes
;
_journal_name_full 'Inorganic Chemistry'
_journal_page_first 10639
_journal_page_last 10649
_journal_paper_doi 10.1021/ic3008624
_journal_volume 51
_journal_year 2012
_chemical_formula_sum 'C43 H34 Fe N O4'
_chemical_formula_weight 684.56
_chemical_name_systematic
; 
 ? 
;
_space_group_IT_number 14
_symmetry_cell_setting monoclinic
_symmetry_space_group_name_Hall '-P 2ybc'
_symmetry_space_group_name_H-M 'P 1 21/c 1'
_atom_sites_solution_hydrogens geom
_atom_sites_solution_primary direct
_atom_sites_solution_secondary difmap
_audit_creation_method SHELXL-97
_cell_angle_alpha 90.00
_cell_angle_beta 92.126(4)
_cell_angle_gamma 90.00
_cell_formula_units_Z 4
_cell_length_a 16.0348(19)
_cell_length_b 16.1658(18)
_cell_length_c 13.0742(14)
_cell_measurement_reflns_used 4944
_cell_measurement_temperature 100(2)
_cell_measurement_theta_max 29.69
_cell_measurement_theta_min 2.34
_cell_volume 3386.7(7)
_computing_cell_refinement 'Bruker APEX2 v2011.4-0'
_computing_data_collection 'Bruker APEX2 v2011.4-0'
_computing_data_reduction 'Bruker SAINT V7.60A'
_computing_molecular_graphics 'Bruker SHELXTL'
_computing_publication_material 'Bruker SHELXTL'
_computing_structure_refinement 'SHELXS-97 (Sheldrick, 2008)'
_computing_structure_solution Sir2011
_diffrn_ambient_temperature 100(2)
_diffrn_detector_area_resol_mean 512
_diffrn_detector_type '4K CCD area detector APEX II'
_diffrn_measured_fraction_theta_full 0.985
_diffrn_measured_fraction_theta_max 0.800
_diffrn_measurement_device_type 'APEX DUO Kappa 4-axis goniometer'
_diffrn_measurement_method
;
 Fullsphere data collection, phi and omega scans
;
_diffrn_measurement_specimen_support 'magnetic support whith MicroMount'
_diffrn_radiation_monochromator 'Quazar MX Multilayer Optics'
_diffrn_radiation_type MoK\a
_diffrn_radiation_wavelength 0.71073
_diffrn_reflns_av_R_equivalents 0.0000
_diffrn_reflns_av_sigmaI/netI 0.2231
_diffrn_reflns_limit_h_max 22
_diffrn_reflns_limit_h_min 0
_diffrn_reflns_limit_k_max 0
_diffrn_reflns_limit_k_min -22
_diffrn_reflns_limit_l_max 18
_diffrn_reflns_limit_l_min -18
_diffrn_reflns_number 8248
_diffrn_reflns_theta_full 25.00
_diffrn_reflns_theta_max 30.48
_diffrn_reflns_theta_min 1.27
_diffrn_source 'Micorfocus source E025 IuS'
_diffrn_source_current 0.6
_diffrn_source_power 50
_diffrn_source_size '0.2 mm x 0.2 mm fine focus'
_diffrn_source_type 'Bruker APEX DUO'
_exptl_absorpt_coefficient_mu 0.491
_exptl_absorpt_correction_T_max 0.9300
_exptl_absorpt_correction_T_min 0.8667
_exptl_absorpt_correction_type empirical
_exptl_absorpt_process_details
; 
 SADABS Version 2008/1 Bruker-Nonius
 Blessing, Acta Cryst. (1995) A51 33-38
;
_exptl_crystal_colour red
_exptl_crystal_density_diffrn 1.343
_exptl_crystal_description block
_exptl_crystal_F_000 1428
_exptl_crystal_size_max 0.30
_exptl_crystal_size_mid 0.15
_exptl_crystal_size_min 0.15
_refine_diff_density_max 1.161
_refine_diff_density_min -1.170
_refine_diff_density_rms 0.113
_refine_ls_extinction_method none
_refine_ls_goodness_of_fit_ref 1.066
_refine_ls_hydrogen_treatment noref
_refine_ls_matrix_type full
_refine_ls_number_parameters 586
_refine_ls_number_reflns 8248
_refine_ls_number_restraints 641
_refine_ls_restrained_S_all 1.049
_refine_ls_R_factor_all 0.1453
_refine_ls_R_factor_gt 0.0979
_refine_ls_shift/su_max 0.008
_refine_ls_shift/su_mean 0.000
_refine_ls_structure_factor_coef Fsqd
_refine_ls_weighting_details 'calc w=1/[\s^2^(Fo^2^)+(0.0478P)^2^+17.5958P] where P=(Fo^2^+2Fc^2^)/3'
_refine_ls_weighting_scheme calc
_refine_ls_wR_factor_gt 0.2416
_refine_ls_wR_factor_ref 0.2524
_reflns_number_gt 4383
_reflns_number_total 8248
_reflns_threshold_expression >2sigma(I)
_cod_data_source_file ic3008624_si_002_1.cif
_cod_data_source_block cwbgph_p21c_14
_cod_database_code 4330589

loop_
_symmetry_equiv_pos_as_xyz
'x, y, z'
'-x, y+1/2, -z+1/2'
'-x, -y, -z'
'x, -y-1/2, z-1/2'

loop_
_atom_site_label
_atom_site_type_symbol
_atom_site_fract_x
_atom_site_fract_y
_atom_site_fract_z
_atom_site_U_iso_or_equiv
_atom_site_adp_type
_atom_site_occupancy
_atom_site_symmetry_multiplicity
_atom_site_calc_flag
_atom_site_refinement_flags
_atom_site_disorder_assembly
_atom_site_disorder_group
Fe1 Fe 0.75071(4) 0.56162(4) 0.44620(4) 0.01921(16) Uani 1 1 d . . .
N1 N 0.7679(2) 0.4595(2) 0.5518(2) 0.0198(9) Uani 1 1 d . . .
O1 O 0.6682(2) 0.6048(2) 0.5266(2) 0.0240(8) Uani 1 1 d . A .
O2 O 0.85916(19) 0.5966(2) 0.4773(2) 0.0217(7) Uani 1 1 d . B .
O3 O 0.7259(2) 0.4881(2) 0.3380(2) 0.0228(8) Uani 1 1 d . B .
C1 C 0.6188(3) 0.5715(3) 0.5978(4) 0.0208(12) Uani 0.70 1 d PDU A 1
C2 C 0.6526(3) 0.5131(3) 0.6663(4) 0.0222(13) Uani 0.70 1 d PDU A 1
C3 C 0.6065(3) 0.4813(4) 0.7441(4) 0.0276(14) Uani 0.70 1 d PDU A 1
H3 H 0.6290 0.4391 0.7876 0.033 Uiso 0.70 1 calc PR A 1
C4 C 0.5263(3) 0.5118(4) 0.7581(4) 0.0288(14) Uani 0.70 1 d PDU A 1
H4 H 0.4946 0.4919 0.8130 0.035 Uiso 0.70 1 calc PR A 1
C5 C 0.4928(3) 0.5709(3) 0.6921(4) 0.0260(13) Uani 0.70 1 d PDU A 1
H5 H 0.4375 0.5898 0.7012 0.031 Uiso 0.70 1 calc PR A 1
C6 C 0.5383(3) 0.6036(3) 0.6122(3) 0.0204(11) Uani 0.70 1 d PDU A 1
C7 C 0.5026(3) 0.6654(3) 0.5416(3) 0.0250(12) Uani 0.70 1 d PDU A 1
C8 C 0.4653(4) 0.7376(3) 0.5747(4) 0.0348(14) Uani 0.70 1 d PDU A 1
H8 H 0.4619 0.7464 0.6462 0.042 Uiso 0.70 1 calc PR A 1
C9 C 0.4326(5) 0.7975(4) 0.5084(4) 0.0415(15) Uani 0.70 1 d PDU A 1
H9 H 0.4080 0.8465 0.5337 0.050 Uiso 0.70 1 calc PR A 1
C10 C 0.4369(4) 0.7836(4) 0.4052(4) 0.0433(16) Uani 0.70 1 d PDU A 1
H10 H 0.4175 0.8249 0.3584 0.052 Uiso 0.70 1 calc PR A 1
C11 C 0.4688(4) 0.7108(4) 0.3682(4) 0.0429(16) Uani 0.70 1 d PDU A 1
H11 H 0.4681 0.7002 0.2967 0.051 Uiso 0.70 1 calc PR A 1
C12 C 0.5017(4) 0.6536(4) 0.4366(3) 0.0317(14) Uani 0.70 1 d PDU A 1
H12 H 0.5248 0.6041 0.4106 0.038 Uiso 0.70 1 calc PR A 1
C1' C 0.6234(4) 0.5671(5) 0.5970(8) 0.0213(18) Uani 0.30 1 d PDU A 2
C2' C 0.6508(4) 0.4984(6) 0.6539(8) 0.0227(18) Uani 0.30 1 d PDU A 2
C3' C 0.6002(5) 0.4602(6) 0.7228(8) 0.0256(19) Uani 0.30 1 d PDU A 2
H3' H 0.6208 0.4159 0.7641 0.031 Uiso 0.30 1 calc PR A 2
C4' C 0.5181(5) 0.4877(6) 0.7307(8) 0.0258(19) Uani 0.30 1 d PDU A 2
H4' H 0.4825 0.4622 0.7778 0.031 Uiso 0.30 1 calc PR A 2
C5' C 0.4889(5) 0.5522(6) 0.6700(8) 0.0239(18) Uani 0.30 1 d PDU A 2
H5' H 0.4333 0.5709 0.6770 0.029 Uiso 0.30 1 calc PR A 2
C6' C 0.5388(4) 0.5910(5) 0.5983(6) 0.0219(16) Uani 0.30 1 d PDU A 2
C7' C 0.5101(6) 0.6657(4) 0.5443(5) 0.0266(16) Uani 0.30 1 d PDU A 2
C8' C 0.4654(8) 0.7266(6) 0.5935(6) 0.0327(18) Uani 0.30 1 d PDU A 2
H8' H 0.4522 0.7181 0.6629 0.039 Uiso 0.30 1 calc PR A 2
C9' C 0.4392(9) 0.7993(6) 0.5458(6) 0.036(2) Uani 0.30 1 d PDU A 2
H9' H 0.4129 0.8419 0.5830 0.043 Uiso 0.30 1 calc PR A 2
C10' C 0.4524(8) 0.8076(6) 0.4432(6) 0.034(2) Uani 0.30 1 d PDU A 2
H10' H 0.4307 0.8546 0.4077 0.041 Uiso 0.30 1 calc PR A 2
C11' C 0.4965(8) 0.7492(6) 0.3905(6) 0.0328(19) Uani 0.30 1 d PDU A 2
H11' H 0.5065 0.7564 0.3199 0.039 Uiso 0.30 1 calc PR A 2
C12' C 0.5257(8) 0.6801(6) 0.4424(5) 0.0304(19) Uani 0.30 1 d PDU A 2
H12' H 0.5578 0.6409 0.4067 0.037 Uiso 0.30 1 calc PR A 2
C13 C 0.7430(3) 0.4831(3) 0.6563(3) 0.0255(12) Uani 1 1 d . . .
H13A H 0.7793 0.5263 0.6808 0.031 Uiso 0.70 1 d PR A .
H13B H 0.7517 0.4364 0.7006 0.031 Uiso 0.70 1 d PR . .
H13C H 0.7569 0.4395 0.7036 0.031 Uiso 0.30 1 d PR . .
H13D H 0.7723 0.5320 0.6781 0.031 Uiso 0.30 1 d PR . .
C14 C 0.9152(3) 0.5778(3) 0.5528(3) 0.0170(10) Uani 1 1 d . . .
C15 C 0.9161(3) 0.4984(3) 0.5967(3) 0.0183(10) Uani 1 1 d . A .
C16 C 0.9746(3) 0.4798(3) 0.6737(3) 0.0199(11) Uani 1 1 d . . .
H16 H 0.9743 0.4265 0.7042 0.024 Uiso 1 1 calc R B .
C17 C 1.0332(3) 0.5367(3) 0.7071(3) 0.0223(11) Uani 1 1 d . B .
H17 H 1.0744 0.5220 0.7580 0.027 Uiso 1 1 calc R . .
C18 C 1.0316(3) 0.6158(3) 0.6655(3) 0.0224(11) Uani 1 1 d . . .
H18 H 1.0713 0.6556 0.6895 0.027 Uiso 1 1 calc R B .
C19 C 0.9719(3) 0.6381(3) 0.5882(3) 0.0175(10) Uani 1 1 d . B .
C20 C 0.9705(3) 0.7236(3) 0.5459(3) 0.0167(10) Uani 1 1 d . . .
C21 C 0.9779(3) 0.7916(3) 0.6106(3) 0.0294(13) Uani 1 1 d . B .
H21 H 0.9855 0.7835 0.6823 0.035 Uiso 1 1 calc R . .
C22 C 0.9743(4) 0.8708(3) 0.5716(4) 0.0392(15) Uani 1 1 d . . .
H22 H 0.9787 0.9166 0.6170 0.047 Uiso 1 1 calc R B .
C23 C 0.9641(3) 0.8846(3) 0.4672(4) 0.0301(13) Uani 1 1 d . B .
H23 H 0.9615 0.9393 0.4407 0.036 Uiso 1 1 calc R . .
C24 C 0.9580(3) 0.8170(3) 0.4025(3) 0.0291(13) Uani 1 1 d . . .
H24 H 0.9514 0.8254 0.3307 0.035 Uiso 1 1 calc R B .
C25 C 0.9615(3) 0.7373(3) 0.4409(3) 0.0238(11) Uani 1 1 d . B .
H25 H 0.9578 0.6916 0.3953 0.029 Uiso 1 1 calc R . .
C26 C 0.8565(3) 0.4325(3) 0.5563(3) 0.0208(10) Uani 1 1 d . . .
H26A H 0.8727 0.4163 0.4868 0.025 Uiso 1 1 calc R A .
H26B H 0.8619 0.3831 0.6008 0.025 Uiso 1 1 calc R . .
C27 C 0.7414(3) 0.4069(3) 0.3253(3) 0.0219(11) Uani 1 1 d . . .
C28 C 0.7408(3) 0.3550(3) 0.4119(3) 0.0233(11) Uani 1 1 d . A .
C29 C 0.7604(3) 0.2712(3) 0.4014(3) 0.0246(12) Uani 1 1 d . . .
H29 H 0.7605 0.2358 0.4594 0.029 Uiso 1 1 calc R B .
C30 C 0.7795(3) 0.2401(3) 0.3071(3) 0.0316(13) Uani 1 1 d . B .
H30 H 0.7946 0.1836 0.3002 0.038 Uiso 1 1 calc R . .
C31 C 0.7767(3) 0.2911(3) 0.2231(3) 0.0251(12) Uani 1 1 d . . .
H31 H 0.7882 0.2685 0.1581 0.030 Uiso 1 1 calc R B .
C32 C 0.7575(3) 0.3746(3) 0.2298(3) 0.0216(11) Uani 1 1 d . B .
C33 C 0.7539(3) 0.4258(3) 0.1345(3) 0.0262(12) Uani 1 1 d . . .
C34 C 0.8118(3) 0.4150(3) 0.0592(3) 0.0299(13) Uani 1 1 d . B .
H34 H 0.8563 0.3770 0.0706 0.036 Uiso 1 1 calc R . .
C35 C 0.8061(4) 0.4586(4) -0.0322(4) 0.0392(15) Uani 1 1 d . . .
H35 H 0.8451 0.4489 -0.0839 0.047 Uiso 1 1 calc R B .
C36 C 0.7443(4) 0.5153(4) -0.0473(4) 0.0438(16) Uani 1 1 d . B .
H36 H 0.7419 0.5473 -0.1083 0.053 Uiso 1 1 calc R . .
C37 C 0.6852(4) 0.5269(4) 0.0248(4) 0.0380(14) Uani 1 1 d . . .
H37 H 0.6407 0.5646 0.0118 0.046 Uiso 1 1 calc R B .
C38 C 0.6902(3) 0.4838(3) 0.1163(3) 0.0292(12) Uani 1 1 d . B .
H38 H 0.6503 0.4937 0.1669 0.035 Uiso 1 1 calc R . .
C39 C 0.7147(3) 0.3885(3) 0.5133(3) 0.0233(11) Uani 1 1 d . . .
H39A H 0.6559 0.4071 0.5064 0.028 Uiso 1 1 calc R A .
H39B H 0.7174 0.3434 0.5646 0.028 Uiso 1 1 calc R . .
O4 O 0.7477(4) 0.6609(3) 0.3480(4) 0.0362(14) Uani 0.50 1 d PGDU B 1
C40 C 0.7257(4) 0.7437(3) 0.3711(4) 0.0261(15) Uani 0.50 1 d PGDU B 1
H40 H 0.7040 0.7627 0.4336 0.031 Uiso 0.50 1 calc PR B 1
C41 C 0.7417(6) 0.7933(3) 0.2843(5) 0.0424(17) Uani 0.50 1 d PGDU B 1
H41 H 0.7326 0.8512 0.2786 0.051 Uiso 0.50 1 calc PR B 1
C42 C 0.7736(6) 0.7411(5) 0.2077(4) 0.0536(19) Uani 0.50 1 d PGDU B 1
H42 H 0.7896 0.7580 0.1416 0.064 Uiso 0.50 1 calc PR B 1
C43 C 0.7773(5) 0.6593(4) 0.2470(4) 0.0289(15) Uani 0.50 1 d PGDU B 1
H43 H 0.7962 0.6118 0.2120 0.035 Uiso 0.50 1 calc PR B 1
O4' O 0.7282(2) 0.6621(2) 0.3445(3) 0.0157(8) Uani 0.50 1 d PDU B 2
C40' C 0.6882(3) 0.7384(3) 0.3679(3) 0.0434(17) Uani 0.50 1 d PDU B 2
H40' H 0.6637 0.7520 0.4307 0.052 Uiso 0.50 1 calc PR B 2
C41' C 0.6917(3) 0.7903(3) 0.2799(4) 0.0431(19) Uani 0.50 1 d PDU B 2
H41' H 0.6703 0.8450 0.2740 0.052 Uiso 0.50 1 calc PR B 2
C42' C 0.7331(4) 0.7458(3) 0.2024(4) 0.0403(17) Uani 0.50 1 d PDU B 2
H42' H 0.7427 0.7649 0.1351 0.048 Uiso 0.50 1 calc PR B 2
C43' C 0.7573(4) 0.6679(3) 0.2435(4) 0.0430(18) Uani 0.50 1 d PDU B 2
H43' H 0.7878 0.6266 0.2093 0.052 Uiso 0.50 1 calc PR B 2

loop_
_atom_site_aniso_label
_atom_site_aniso_U_11
_atom_site_aniso_U_22
_atom_site_aniso_U_33
_atom_site_aniso_U_23
_atom_site_aniso_U_13
_atom_site_aniso_U_12
Fe1 0.0161(3) 0.0282(4) 0.0132(2) 0.0047(3) -0.0014(2) -0.0022(3)
N1 0.0128(19) 0.031(2) 0.0152(15) -0.0059(16) 0.0001(14) -0.0002(15)
O1 0.0246(18) 0.0299(19) 0.0175(14) 0.0062(14) 0.0001(12) 0.0025(14)
O2 0.0206(17) 0.0246(18) 0.0195(13) 0.0091(13) -0.0032(12) -0.0028(13)
O3 0.0233(18) 0.0292(19) 0.0159(13) 0.0042(14) -0.0003(12) -0.0001(14)
C1 0.017(2) 0.029(3) 0.016(2) 0.003(2) 0.0014(19) -0.001(2)
C2 0.019(2) 0.033(3) 0.015(2) 0.005(2) 0.0017(19) 0.003(2)
C3 0.026(3) 0.041(3) 0.016(2) 0.006(2) 0.003(2) 0.004(2)
C4 0.023(3) 0.044(3) 0.020(2) 0.006(2) 0.003(2) -0.001(2)
C5 0.020(2) 0.039(3) 0.019(2) 0.002(2) 0.002(2) -0.002(2)
C6 0.016(2) 0.030(2) 0.0148(19) -0.005(2) 0.0001(18) -0.002(2)
C7 0.019(2) 0.033(2) 0.022(2) -0.002(2) -0.002(2) 0.002(2)
C8 0.033(3) 0.042(3) 0.030(2) -0.007(2) 0.003(2) 0.010(2)
C9 0.037(3) 0.042(3) 0.045(3) -0.002(3) 0.001(3) 0.016(3)
C10 0.036(3) 0.051(3) 0.042(3) 0.016(3) 0.003(3) 0.017(3)
C11 0.042(3) 0.056(3) 0.031(3) 0.005(3) -0.001(3) 0.012(3)
C12 0.029(3) 0.038(3) 0.028(2) -0.004(2) -0.006(2) 0.009(2)
C1' 0.018(3) 0.030(3) 0.016(3) 0.000(3) 0.002(3) 0.000(3)
C2' 0.021(3) 0.032(4) 0.016(3) 0.004(3) 0.004(3) 0.004(3)
C3' 0.024(3) 0.038(4) 0.016(3) 0.002(3) 0.003(3) 0.002(3)
C4' 0.022(3) 0.040(4) 0.016(3) -0.003(3) 0.002(3) -0.001(3)
C5' 0.019(3) 0.035(3) 0.018(3) -0.006(3) 0.000(3) -0.004(3)
C6' 0.018(3) 0.031(3) 0.017(3) -0.005(3) 0.000(3) 0.000(3)
C7' 0.022(3) 0.035(3) 0.023(3) -0.005(3) -0.002(3) 0.004(3)
C8' 0.029(4) 0.039(3) 0.030(3) -0.005(3) 0.001(3) 0.009(3)
C9' 0.035(4) 0.041(4) 0.031(4) -0.007(4) -0.001(4) 0.014(4)
C10' 0.032(4) 0.041(4) 0.029(4) -0.003(4) -0.005(4) 0.016(4)
C11' 0.029(4) 0.043(4) 0.025(3) -0.002(3) -0.004(3) 0.012(3)
C12' 0.026(4) 0.040(3) 0.024(3) -0.004(3) -0.007(3) 0.010(3)
C13 0.020(2) 0.043(3) 0.0135(18) 0.009(2) 0.0013(17) 0.005(2)
C14 0.012(2) 0.026(3) 0.0132(17) 0.0005(18) 0.0024(15) 0.0022(18)
C15 0.015(2) 0.029(3) 0.0116(17) -0.0033(18) 0.0030(15) 0.0031(19)
C16 0.020(2) 0.023(3) 0.0173(18) 0.0041(19) 0.0009(17) 0.0026(19)
C17 0.022(2) 0.030(3) 0.0138(17) -0.0025(19) -0.0062(16) 0.004(2)
C18 0.023(2) 0.033(3) 0.0120(17) 0.0026(19) -0.0003(16) -0.001(2)
C19 0.015(2) 0.026(3) 0.0116(17) -0.0005(18) 0.0041(15) 0.0006(18)
C20 0.014(2) 0.022(2) 0.0147(17) 0.0024(18) 0.0045(15) -0.0005(18)
C21 0.045(3) 0.025(3) 0.018(2) 0.003(2) 0.003(2) -0.002(2)
C22 0.065(4) 0.027(3) 0.026(2) -0.008(2) 0.010(2) -0.006(3)
C23 0.037(3) 0.020(3) 0.034(2) 0.002(2) 0.006(2) -0.005(2)
C24 0.035(3) 0.034(3) 0.019(2) 0.006(2) 0.0046(19) -0.004(2)
C25 0.030(3) 0.025(3) 0.0168(19) 0.000(2) 0.0045(18) -0.003(2)
C26 0.022(2) 0.023(3) 0.0170(18) 0.002(2) -0.0019(16) -0.001(2)
C27 0.019(2) 0.026(3) 0.0208(19) 0.006(2) -0.0027(17) 0.0010(19)
C28 0.021(2) 0.036(3) 0.0123(17) 0.002(2) -0.0035(16) -0.011(2)
C29 0.031(3) 0.031(3) 0.0118(17) -0.001(2) -0.0004(17) -0.004(2)
C30 0.040(3) 0.032(3) 0.022(2) -0.008(2) -0.007(2) 0.000(2)
C31 0.029(3) 0.027(3) 0.020(2) -0.001(2) -0.0029(18) -0.005(2)
C32 0.014(2) 0.029(3) 0.021(2) 0.004(2) -0.0026(17) -0.0023(19)
C33 0.025(3) 0.035(3) 0.0183(19) -0.004(2) -0.0055(17) -0.005(2)
C34 0.035(3) 0.028(3) 0.027(2) -0.007(2) -0.001(2) -0.007(2)
C35 0.048(4) 0.042(3) 0.028(2) -0.008(2) 0.007(2) -0.010(3)
C36 0.068(4) 0.042(3) 0.022(2) 0.009(3) -0.002(2) -0.011(3)
C37 0.042(3) 0.041(3) 0.030(2) 0.003(2) -0.007(2) 0.005(3)
C38 0.028(3) 0.038(3) 0.022(2) 0.004(2) -0.0023(19) -0.004(2)
C39 0.022(3) 0.029(3) 0.0186(19) 0.005(2) -0.0026(17) -0.004(2)
O4 0.041(3) 0.038(3) 0.030(2) 0.015(2) 0.003(2) 0.001(3)
C40 0.032(3) 0.022(3) 0.023(3) 0.006(3) -0.012(3) -0.015(3)
C41 0.048(4) 0.037(3) 0.042(3) 0.014(3) -0.004(3) 0.000(3)
C42 0.059(4) 0.057(4) 0.046(3) 0.024(3) 0.013(3) 0.008(4)
C43 0.030(3) 0.040(3) 0.017(3) 0.016(3) -0.001(3) 0.009(3)
O4' 0.0151(11) 0.0165(11) 0.0155(11) 0.0012(8) -0.0010(8) -0.0011(8)
C40' 0.052(4) 0.035(3) 0.044(3) 0.010(3) 0.003(3) 0.000(3)
C41' 0.053(4) 0.037(3) 0.039(3) 0.012(3) -0.007(3) -0.001(3)
C42' 0.041(4) 0.046(3) 0.034(3) 0.028(3) -0.005(3) 0.011(3)
C43' 0.054(4) 0.043(3) 0.033(3) 0.016(3) 0.007(3) 0.006(3)

loop_
_atom_type_symbol
_atom_type_description
_atom_type_scat_dispersion_real
_atom_type_scat_dispersion_imag
_atom_type_scat_source
C C 0.0033 0.0016 'International Tables Vol C Tables 4.2.6.8 and 6.1.1.4'
H H 0.0000 0.0000 'International Tables Vol C Tables 4.2.6.8 and 6.1.1.4'
N N 0.0061 0.0033 'International Tables Vol C Tables 4.2.6.8 and 6.1.1.4'
O O 0.0106 0.0060 'International Tables Vol C Tables 4.2.6.8 and 6.1.1.4'
Fe Fe 0.3463 0.8444 'International Tables Vol C Tables 4.2.6.8 and 6.1.1.4'

loop_
_geom_angle_atom_site_label_1
_geom_angle_atom_site_label_2
_geom_angle_atom_site_label_3
_geom_angle
O1 Fe1 O2 116.22(14)
O1 Fe1 O3 121.94(14)
O2 Fe1 O3 121.82(14)
O1 Fe1 O4 93.41(18)
O2 Fe1 O4 84.23(19)
O3 Fe1 O4 91.38(17)
O1 Fe1 O4' 87.67(14)
O2 Fe1 O4' 92.31(13)
O3 Fe1 O4' 89.18(14)
O4 Fe1 O4' 8.4(2)
O1 Fe1 N1 90.11(13)
O2 Fe1 N1 89.81(13)
O3 Fe1 N1 90.92(13)
O4 Fe1 N1 173.95(19)
O4' Fe1 N1 177.44(14)
C26 N1 C13 109.1(3)
C26 N1 C39 108.7(4)
C13 N1 C39 109.5(3)
C26 N1 Fe1 110.4(3)
C13 N1 Fe1 111.0(3)
C39 N1 Fe1 108.2(2)
C1' O1 C1 4.3(3)
C1' O1 Fe1 129.2(4)
C1 O1 Fe1 133.4(3)
C14 O2 Fe1 133.3(3)
C27 O3 Fe1 132.4(3)
O1 C1 C2 119.1(4)
O1 C1 C6 120.5(4)
C2 C1 C6 119.9(4)
C3 C2 C1 121.3(4)
C3 C2 C13 118.6(4)
C1 C2 C13 120.2(4)
C2 C3 C4 119.1(5)
C5 C4 C3 120.0(5)
C4 C5 C6 121.8(4)
C5 C6 C1 117.7(4)
C5 C6 C7 121.8(4)
C1 C6 C7 120.4(4)
C12 C7 C8 115.9(4)
C12 C7 C6 121.4(4)
C8 C7 C6 122.7(4)
C7 C8 C9 123.3(4)
C10 C9 C8 117.9(5)
C9 C10 C11 121.2(5)
C12 C11 C10 119.0(5)
C11 C12 C7 122.7(5)
O1 C1' C2' 124.2(5)
O1 C1' C6' 115.2(5)
C2' C1' C6' 119.6(5)
C3' C2' C1' 121.5(6)
C3' C2' C13 121.1(6)
C1' C2' C13 115.6(6)
C2' C3' C4' 119.0(6)
C5' C4' C3' 119.8(6)
C4' C5' C6' 122.1(6)
C5' C6' C1' 117.3(5)
C5' C6' C7' 120.9(5)
C1' C6' C7' 120.3(6)
C12' C7' C8' 116.1(5)
C12' C7' C6' 122.5(6)
C8' C7' C6' 121.3(5)
C9' C8' C7' 123.1(6)
C10' C9' C8' 117.8(7)
C9' C10' C11' 121.4(7)
C12' C11' C10' 118.7(6)
C11' C12' C7' 122.6(6)
N1 C13 C2' 108.8(5)
N1 C13 C2 116.4(4)
C2' C13 C2 10.8(5)
O2 C14 C19 119.5(4)
O2 C14 C15 120.2(4)
C19 C14 C15 120.3(4)
C16 C15 C14 119.4(4)
C16 C15 C26 120.2(4)
C14 C15 C26 120.2(4)
C17 C16 C15 121.6(4)
C16 C17 C18 119.3(4)
C17 C18 C19 121.1(4)
C14 C19 C18 118.3(4)
C14 C19 C20 121.5(4)
C18 C19 C20 120.2(4)
C21 C20 C25 118.5(4)
C21 C20 C19 120.6(4)
C25 C20 C19 120.9(4)
C22 C21 C20 120.6(4)
C21 C22 C23 121.1(5)
C24 C23 C22 118.5(5)
C23 C24 C25 120.9(4)
C24 C25 C20 120.5(4)
N1 C26 C15 113.5(4)
O3 C27 C32 121.3(4)
O3 C27 C28 118.4(4)
C32 C27 C28 120.4(4)
C29 C28 C27 119.4(4)
C29 C28 C39 120.3(4)
C27 C28 C39 120.2(4)
C30 C29 C28 120.0(4)
C31 C30 C29 119.6(5)
C30 C31 C32 122.3(4)
C27 C32 C31 118.2(4)
C27 C32 C33 122.7(4)
C31 C32 C33 119.1(4)
C34 C33 C38 117.8(4)
C34 C33 C32 121.0(4)
C38 C33 C32 121.2(4)
C35 C34 C33 121.5(5)
C36 C35 C34 119.4(5)
C35 C36 C37 120.7(5)
C36 C37 C38 120.4(5)
C37 C38 C33 120.1(5)
N1 C39 C28 113.2(4)
C43 O4 C40 108.0
C43 O4 Fe1 124.4(3)
C40 O4 Fe1 127.2(3)
O4 C40 C41 108.0
C42 C41 C40 108.0
C41 C42 C43 108.0
O4 C43 C42 108.0
C43' O4' C40' 107.9(3)
C43' O4' Fe1 125.4(3)
C40' O4' Fe1 126.4(3)
C41' C40' O4' 107.7(3)
C40' C41' C42' 108.0(4)
C43' C42' C41' 107.8(4)
C42' C43' O4' 108.5(4)

loop_
_geom_bond_atom_site_label_1
_geom_bond_atom_site_label_2
_geom_bond_distance
Fe1 O1 1.856(3)
Fe1 O2 1.859(3)
Fe1 O3 1.878(3)
Fe1 O4 2.055(5)
Fe1 O4' 2.122(4)
Fe1 N1 2.163(4)
N1 C26 1.485(6)
N1 C13 1.488(5)
N1 C39 1.506(6)
O1 C1' 1.336(8)
O1 C1 1.355(5)
O2 C14 1.344(5)
O3 C27 1.348(6)
C1 C2 1.397(6)
C1 C6 1.410(6)
C2 C3 1.379(6)
C2 C13 1.538(6)
C3 C4 1.396(6)
C4 C5 1.382(7)
C5 C6 1.400(6)
C6 C7 1.463(6)
C7 C12 1.386(5)
C7 C8 1.388(6)
C8 C9 1.390(7)
C9 C10 1.372(7)
C10 C11 1.378(8)
C11 C12 1.377(7)
C1' C2' 1.397(7)
C1' C6' 1.411(6)
C2' C3' 1.380(7)
C2' C13 1.498(8)
C3' C4' 1.396(7)
C4' C5' 1.382(7)
C5' C6' 1.402(7)
C6' C7' 1.464(6)
C7' C12' 1.385(6)
C7' C8' 1.389(7)
C8' C9' 1.389(8)
C9' C10' 1.372(8)
C10' C11' 1.379(8)
C11' C12' 1.379(8)
C14 C19 1.400(6)
C14 C15 1.406(6)
C15 C16 1.383(6)
C15 C26 1.512(6)
C16 C17 1.374(6)
C17 C18 1.390(7)
C18 C19 1.413(6)
C19 C20 1.488(6)
C20 C21 1.390(6)
C20 C25 1.392(5)
C21 C22 1.377(7)
C22 C23 1.387(7)
C23 C24 1.383(7)
C24 C25 1.384(7)
C27 C32 1.386(6)
C27 C28 1.409(6)
C28 C29 1.397(7)
C28 C39 1.507(6)
C29 C30 1.377(6)
C30 C31 1.373(7)
C31 C32 1.388(7)
C32 C33 1.495(6)
C33 C34 1.389(7)
C33 C38 1.401(7)
C34 C35 1.388(7)
C35 C36 1.358(8)
C36 C37 1.374(8)
C37 C38 1.383(7)
O4 C43 1.4200
O4 C40 1.4200
C40 C41 1.4200
C41 C42 1.4200
C42 C43 1.4200
O4' C43' 1.419(4)
O4' C40' 1.428(4)
C40' C41' 1.427(4)
C41' C42' 1.427(4)
C42' C43' 1.418(4)

loop_
_geom_torsion_atom_site_label_1
_geom_torsion_atom_site_label_2
_geom_torsion_atom_site_label_3
_geom_torsion_atom_site_label_4
_geom_torsion
O1 Fe1 N1 C26 -147.2(3)
O2 Fe1 N1 C26 -30.9(3)
O3 Fe1 N1 C26 90.9(3)
O4 Fe1 N1 C26 -21.5(18)
O4' Fe1 N1 C26 -177(3)
O1 Fe1 N1 C13 -26.0(3)
O2 Fe1 N1 C13 90.2(3)
O3 Fe1 N1 C13 -148.0(3)
O4 Fe1 N1 C13 99.6(17)
O4' Fe1 N1 C13 -56(3)
O1 Fe1 N1 C39 94.1(3)
O2 Fe1 N1 C39 -149.7(3)
O3 Fe1 N1 C39 -27.9(3)
O4 Fe1 N1 C39 -140.2(16)
O4' Fe1 N1 C39 64(3)
O2 Fe1 O1 C1' -109.5(6)
O3 Fe1 O1 C1' 71.5(6)
O4 Fe1 O1 C1' 165.3(6)
O4' Fe1 O1 C1' 159.1(6)
N1 Fe1 O1 C1' -19.6(6)
O2 Fe1 O1 C1 -110.9(4)
O3 Fe1 O1 C1 70.1(4)
O4 Fe1 O1 C1 163.8(4)
O4' Fe1 O1 C1 157.6(4)
N1 Fe1 O1 C1 -21.1(4)
O1 Fe1 O2 C14 75.6(4)
O3 Fe1 O2 C14 -105.4(4)
O4 Fe1 O2 C14 166.5(4)
O4' Fe1 O2 C14 164.1(4)
N1 Fe1 O2 C14 -14.5(4)
O1 Fe1 O3 C27 -110.3(4)
O2 Fe1 O3 C27 70.8(4)
O4 Fe1 O3 C27 154.9(4)
O4' Fe1 O3 C27 163.0(4)
N1 Fe1 O3 C27 -19.5(4)
C1' O1 C1 C2 24(8)
Fe1 O1 C1 C2 39.3(7)
C1' O1 C1 C6 -165(8)
Fe1 O1 C1 C6 -149.7(4)
O1 C1 C2 C3 175.9(5)
C6 C1 C2 C3 4.8(9)
O1 C1 C2 C13 -3.9(8)
C6 C1 C2 C13 -174.9(5)
C1 C2 C3 C4 -3.8(9)
C13 C2 C3 C4 175.9(5)
C2 C3 C4 C5 2.4(9)
C3 C4 C5 C6 -2.0(9)
C4 C5 C6 C1 2.9(8)
C4 C5 C6 C7 179.2(5)
O1 C1 C6 C5 -175.2(5)
C2 C1 C6 C5 -4.3(8)
O1 C1 C6 C7 8.5(7)
C2 C1 C6 C7 179.4(5)
C5 C6 C7 C12 -126.0(6)
C1 C6 C7 C12 50.1(8)
C5 C6 C7 C8 51.9(8)
C1 C6 C7 C8 -132.0(6)
C12 C7 C8 C9 -3.3(10)
C6 C7 C8 C9 178.6(6)
C7 C8 C9 C10 0.8(11)
C8 C9 C10 C11 3.2(11)
C9 C10 C11 C12 -4.2(11)
C10 C11 C12 C7 1.4(11)
C8 C7 C12 C11 2.2(10)
C6 C7 C12 C11 -179.7(6)
C1 O1 C1' C2' -167(9)
Fe1 O1 C1' C2' 27.4(14)
C1 O1 C1' C6' 24(7)
Fe1 O1 C1' C6' -141.1(6)
O1 C1' C2' C3' -177.4(10)
C6' C1' C2' C3' -9.3(18)
O1 C1' C2' C13 17.9(16)
C6' C1' C2' C13 -174.1(9)
C1' C2' C3' C4' 4.1(18)
C13 C2' C3' C4' 168.0(10)
C2' C3' C4' C5' 0.1(18)
C3' C4' C5' C6' 1.0(18)
C4' C5' C6' C1' -6.1(16)
C4' C5' C6' C7' -172.2(10)
O1 C1' C6' C5' 179.1(9)
C2' C1' C6' C5' 10.0(16)
O1 C1' C6' C7' -14.7(14)
C2' C1' C6' C7' 176.2(10)
C5' C6' C7' C12' -142.0(12)
C1' C6' C7' C12' 52.3(15)
C5' C6' C7' C8' 38.2(15)
C1' C6' C7' C8' -127.5(12)
C12' C7' C8' C9' -1.7(19)
C6' C7' C8' C9' 178.1(12)
C7' C8' C9' C10' 5(2)
C8' C9' C10' C11' -5(2)
C9' C10' C11' C12' 2(2)
C10' C11' C12' C7' 2(2)
C8' C7' C12' C11' -2.3(19)
C6' C7' C12' C11' 177.9(11)
C26 N1 C13 C2' -172.0(5)
C39 N1 C13 C2' -53.1(6)
Fe1 N1 C13 C2' 66.2(5)
C26 N1 C13 C2 179.8(4)
C39 N1 C13 C2 -61.3(5)
Fe1 N1 C13 C2 58.0(5)
C3' C2' C13 N1 128.3(10)
C1' C2' C13 N1 -66.9(11)
C3' C2' C13 C2 -95(2)
C1' C2' C13 C2 69.9(17)
C3 C2 C13 N1 133.2(5)
C1 C2 C13 N1 -47.0(7)
C3 C2 C13 C2' 86.9(18)
C1 C2 C13 C2' -93.4(19)
Fe1 O2 C14 C19 -148.0(3)
Fe1 O2 C14 C15 31.2(6)
O2 C14 C15 C16 179.5(4)
C19 C14 C15 C16 -1.3(6)
O2 C14 C15 C26 2.6(6)
C19 C14 C15 C26 -178.2(4)
C14 C15 C16 C17 -1.4(6)
C26 C15 C16 C17 175.5(4)
C15 C16 C17 C18 2.7(7)
C16 C17 C18 C19 -1.3(7)
O2 C14 C19 C18 -178.2(4)
C15 C14 C19 C18 2.6(6)
O2 C14 C19 C20 1.5(6)
C15 C14 C19 C20 -177.8(4)
C17 C18 C19 C14 -1.2(6)
C17 C18 C19 C20 179.1(4)
C14 C19 C20 C21 135.8(5)
C18 C19 C20 C21 -44.6(6)
C14 C19 C20 C25 -44.1(6)
C18 C19 C20 C25 135.6(4)
C25 C20 C21 C22 1.7(7)
C19 C20 C21 C22 -178.2(5)
C20 C21 C22 C23 -0.8(9)
C21 C22 C23 C24 -0.2(9)
C22 C23 C24 C25 0.3(8)
C23 C24 C25 C20 0.6(8)
C21 C20 C25 C24 -1.6(7)
C19 C20 C25 C24 178.3(4)
C13 N1 C26 C15 -59.2(5)
C39 N1 C26 C15 -178.5(3)
Fe1 N1 C26 C15 63.0(4)
C16 C15 C26 N1 130.5(4)
C14 C15 C26 N1 -52.7(5)
Fe1 O3 C27 C32 -146.3(3)
Fe1 O3 C27 C28 33.6(6)
O3 C27 C28 C29 -177.1(4)
C32 C27 C28 C29 2.8(7)
O3 C27 C28 C39 6.4(6)
C32 C27 C28 C39 -173.7(4)
C27 C28 C29 C30 -0.4(7)
C39 C28 C29 C30 176.2(4)
C28 C29 C30 C31 -2.0(8)
C29 C30 C31 C32 2.0(8)
O3 C27 C32 C31 177.1(4)
C28 C27 C32 C31 -2.8(7)
O3 C27 C32 C33 -3.8(7)
C28 C27 C32 C33 176.3(4)
C30 C31 C32 C27 0.4(7)
C30 C31 C32 C33 -178.7(5)
C27 C32 C33 C34 140.8(5)
C31 C32 C33 C34 -40.1(7)
C27 C32 C33 C38 -41.7(7)
C31 C32 C33 C38 137.4(5)
C38 C33 C34 C35 -1.5(7)
C32 C33 C34 C35 176.1(5)
C33 C34 C35 C36 2.4(8)
C34 C35 C36 C37 -3.2(9)
C35 C36 C37 C38 3.3(9)
C36 C37 C38 C33 -2.4(8)
C34 C33 C38 C37 1.5(7)
C32 C33 C38 C37 -176.1(5)
C26 N1 C39 C28 -55.5(5)
C13 N1 C39 C28 -174.6(4)
Fe1 N1 C39 C28 64.4(4)
C29 C28 C39 N1 124.1(5)
C27 C28 C39 N1 -59.4(6)
O1 Fe1 O4 C43 -159.3(4)
O2 Fe1 O4 C43 84.7(4)
O3 Fe1 O4 C43 -37.2(4)
O4' Fe1 O4 C43 -112.1(14)
N1 Fe1 O4 C43 75.2(17)
O1 Fe1 O4 C40 28.6(4)
O2 Fe1 O4 C40 -87.5(4)
O3 Fe1 O4 C40 150.7(4)
O4' Fe1 O4 C40 75.8(14)
N1 Fe1 O4 C40 -97.0(17)
C43 O4 C40 C41 0.0
Fe1 O4 C40 C41 173.2(5)
O4 C40 C41 C42 0.0
C40 C41 C42 C43 0.0
C40 O4 C43 C42 0.0
Fe1 O4 C43 C42 -173.4(4)
C41 C42 C43 O4 0.0
O1 Fe1 O4' C43' -166.4(3)
O2 Fe1 O4' C43' 77.5(3)
O3 Fe1 O4' C43' -44.4(3)
O4 Fe1 O4' C43' 60.8(13)
N1 Fe1 O4' C43' -137(3)
O1 Fe1 O4' C40' 19.7(3)
O2 Fe1 O4' C40' -96.4(3)
O3 Fe1 O4' C40' 141.8(3)
O4 Fe1 O4' C40' -113.1(14)
N1 Fe1 O4' C40' 50(3)
C43' O4' C40' C41' 1.0(2)
Fe1 O4' C40' C41' 175.8(3)
O4' C40' C41' C42' 0.5(2)
C40' C41' C42' C43' -1.9(4)
C41' C42' C43' O4' 2.5(4)
C40' O4' C43' C42' -2.2(4)
Fe1 O4' C43' C42' -177.0(3)
